data_2101299
loop_
_publ_author_name
'Ferguson, George'
'Carrol, Christopher D.'
'Glidewell, Christopher'
'Zakaria, Choudhury, M.'
'Lough, Alan, J.'

_publ_section_title
;
 Hydrogen bonding in diphenylmethanols, <i>R</i>CPh~2~OH: structures of
 monomeric (4-biphenyl)diphenylmethanol and
 diphenyl(2-pyridyl)methanol, dimeric 1,1,3-triphenylpropyn-1-ol,
 trimeric 2-methyl-1,1-diphenylpropan-1-ol, tetrameric
 diphenyl(2-thienyl)methanol, hexameric bis(pentafluorophenyl)methanol
 (at 293 and 173 K) and polymeric diphenylmethanol
;
_journal_issue 3
_journal_name_full 'Acta Crystallographica Section B'
_journal_page_first 367
_journal_page_last 377
_journal_paper_doi 10.1107/S0108768194013984
_journal_volume 51
_journal_year 1995
_chemical_formula_moiety 'C13 H2 F10 O '
_chemical_formula_sum 'C13 H2 F10 O'
_chemical_formula_weight 364.15
_chemical_name_common Bis(pentafluorophenyl)methanol
_chemical_name_systematic
;
Bis(pentafluorophenyl)methanol
;
_space_group_IT_number 148
_symmetry_cell_setting trigonal
_symmetry_space_group_name_Hall '-R 3'
_symmetry_space_group_name_H-M 'R -3 :H'
_cell_angle_alpha 90.00
_cell_angle_beta 90.00
_cell_angle_gamma 120.00
_cell_formula_units_Z 18
_cell_length_a 26.006(4)
_cell_length_b 26.006(4)
_cell_length_c 9.5941(11)
_cell_measurement_reflns_used 25
_cell_measurement_temperature 173
_cell_measurement_theta_max 12.0
_cell_measurement_theta_min 9.5
_cell_volume 5619.3(14)
_computing_cell_refinement SHELXTL-PC
_computing_data_collection 'Siemens diffractometer'
_computing_data_reduction SHELXTL-PC
_computing_molecular_graphics NRCVAX
_computing_publication_material 'NRCVAX TABLES Jan 94 and SHELXL'
_computing_structure_refinement 'NRCVAX LSTSQ and SHELXL93'
_computing_structure_solution 'SHELXS-86 (Sheldrick, 1990)'
_diffrn_ambient_temperature 173
_diffrn_measurement_device 'Siemens P4'
_diffrn_measurement_method 'Theta/2theta scan b/P/b '
_diffrn_radiation_monochromator graphite
_diffrn_radiation_source 'xray tube'
_diffrn_radiation_type 'Molybdenum K\a'
_diffrn_radiation_wavelength 0.71069
_diffrn_reflns_av_R_equivalents 0.0350
_diffrn_reflns_av_sigmaI/netI 0.0530
_diffrn_reflns_limit_h_max 36
_diffrn_reflns_limit_h_min 0
_diffrn_reflns_limit_k_max 0
_diffrn_reflns_limit_k_min -40
_diffrn_reflns_limit_l_max 13
_diffrn_reflns_limit_l_min 0
_diffrn_reflns_number 3956
_diffrn_reflns_theta_max 29.93
_diffrn_reflns_theta_min 2.30
_diffrn_standards_decay_% '< 1.0'
_diffrn_standards_interval_time 120
_diffrn_standards_number 3
_exptl_absorpt_coefficient_mu 0.224
_exptl_absorpt_correction_T_max 1.000
_exptl_absorpt_correction_T_min 1.000
_exptl_absorpt_correction_type none
_exptl_crystal_colour colorless
_exptl_crystal_density_diffrn 1.937
_exptl_crystal_description rhomb
_exptl_crystal_F_000 3204
_exptl_crystal_size_max 0.30
_exptl_crystal_size_mid 0.30
_exptl_crystal_size_min 0.30
_refine_diff_density_max 0.325
_refine_diff_density_min -0.276
_refine_ls_extinction_method none
_refine_ls_goodness_of_fit_all 1.027
_refine_ls_goodness_of_fit_obs 1.137
_refine_ls_hydrogen_treatment 'C-H riding, O-H from dif map'
_refine_ls_matrix_type full
_refine_ls_number_parameters 257
_refine_ls_number_reflns 3641
_refine_ls_number_restraints 638
_refine_ls_restrained_S_all 0.961
_refine_ls_restrained_S_obs 0.997
_refine_ls_R_factor_all 0.1431
_refine_ls_R_factor_obs 0.0724
_refine_ls_shift/esd_max 0.000
_refine_ls_shift/esd_mean 0.000
_refine_ls_structure_factor_coef Fsqd
_refine_ls_weighting_scheme
;calc w = 1/[\s^2^(F~o~^2^)+(0.0633P)^2^+17.3682P]
where P = (F~o~^2^+2F~c~^2^)/3
;
_refine_ls_wR_factor_all 0.2084
_refine_ls_wR_factor_obs 0.1617
_reflns_number_observed 1889
_reflns_number_total 3641
_reflns_observed_criterion >2sigma(I)
_cod_data_source_file ab0331.cif
_cod_data_source_block 6b
_cod_depositor_comments
;
The following automatic conversions were performed:
'_symmetry_cell_setting' value 'Trigonal' changed to 'trigonal' according
to '/home/saulius/struct/CIF-dictionaries/cif_core.dic' dictionary named
'cif_core.dic' version 2.4.1 from 2010-06-29.

Automatic conversion script
Id: cif_fix_enum 1527 2010-12-29 10:47:43Z saulius 

The following automatic conversions were performed:

'_symmetry_cell_setting' value 'Trigonal' changed to 'trigonal'
according to /home/saulius/struct/CIF-dictionaries/cif_core.dic
dictionary named 'cif_core.dic' version 2.4.1 from 2010-06-29.

Automatic conversion script
Id: cif_fix_values 1715 2011-07-08 13:25:40Z adriana 
;
_cod_original_sg_symbol_H-M 'R -3'
_cod_original_formula_sum 'C13 H2 F10 O '
_cod_database_code 2101299

loop_
_symmetry_equiv_pos_as_xyz
x,y,z
-x,-y,-z
1/3+x,2/3+y,2/3+z
1/3-x,2/3-y,2/3-z
2/3+x,1/3+y,1/3+z
2/3-x,1/3-y,1/3-z
-y,x-y,z
y,-x+y,-z
1/3-y,2/3+x-y,2/3+z
1/3+y,2/3-x+y,2/3-z
2/3-y,1/3+x-y,1/3+z
2/3+y,1/3-x+y,1/3-z
-x+y,-x,z
x-y,x,-z
1/3-x+y,2/3-x,2/3+z
1/3+x-y,2/3+x,2/3-z
2/3-x+y,1/3-x,1/3+z
2/3+x-y,1/3+x,1/3-z

loop_
_atom_site_aniso_label
_atom_site_aniso_U_11
_atom_site_aniso_U_22
_atom_site_aniso_U_33
_atom_site_aniso_U_12
_atom_site_aniso_U_13
_atom_site_aniso_U_23
O1 0.0553(13) 0.0467(12) 0.105(2) 0.0305(11) -0.0406(14) -0.0238(13)
C1 0.026(2) 0.032(2) 0.068(2) 0.0136(14) 0.006(2) 0.005(2)
C11 0.034(2) 0.030(2) 0.052(2) 0.0180(14) 0.003(2) 0.006(2)
C12 0.038(2) 0.047(2) 0.051(2) 0.026(2) 0.009(2) 0.012(2)
C13 0.063(3) 0.059(3) 0.048(2) 0.044(3) 0.017(2) 0.010(2)
C14 0.070(3) 0.039(2) 0.039(2) 0.032(2) 0.010(2) 0.001(2)
C15 0.048(2) 0.033(2) 0.050(2) 0.016(2) 0.010(2) -0.003(2)
C16 0.033(2) 0.036(2) 0.052(2) 0.013(2) 0.009(2) -0.003(2)
F12 0.0365(12) 0.075(2) 0.097(2) 0.0323(12) 0.0213(13) 0.015(2)
F13 0.102(2) 0.111(2) 0.091(2) 0.080(2) 0.037(2) -0.002(2)
F14 0.125(3) 0.060(2) 0.057(2) 0.055(2) 0.005(2) -0.0173(13)
F15 0.0545(15) 0.0509(14) 0.092(2) 0.0051(12) 0.0001(14) -0.0296(14)
F16 0.0284(11) 0.062(2) 0.109(2) 0.0107(10) 0.0095(12) -0.042(2)
C21 0.029(2) 0.035(2) 0.056(3) 0.0177(14) -0.012(2) -0.014(2)
C22 0.032(2) 0.038(2) 0.052(2) 0.0118(15) -0.002(2) -0.003(2)
C23 0.034(2) 0.070(3) 0.051(2) 0.023(2) -0.009(2) -0.026(2)
C24 0.059(3) 0.078(4) 0.067(3) 0.048(3) -0.021(2) -0.031(3)
C25 0.068(3) 0.061(3) 0.080(4) 0.050(3) -0.029(3) -0.021(2)
C26 0.042(2) 0.047(2) 0.048(2) 0.020(2) -0.007(2) -0.006(2)
F22 0.0494(13) 0.0523(14) 0.081(2) 0.0192(11) 0.0069(12) 0.0167(13)
F23 0.0552(15) 0.096(2) 0.064(2) 0.0315(15) 0.0038(13) -0.0288(15)
F24 0.107(3) 0.128(3) 0.101(2) 0.094(2) -0.010(2) -0.029(2)
F25 0.128(3) 0.107(3) 0.108(3) 0.089(3) -0.016(2) 0.015(2)
F26 0.068(2) 0.066(2) 0.0577(15) 0.0374(13) 0.0005(12) 0.0103(12)

loop_
_atom_site_label
_atom_site_fract_x
_atom_site_fract_y
_atom_site_fract_z
_atom_site_U_iso_or_equiv
_atom_site_thermal_displace_type
_atom_site_calc_flag
_atom_site_refinement_flags
_atom_site_occupancy
_atom_site_disorder_group
_atom_site_type_symbol
O1 0.21902(10) 0.63648(10) 0.1519(3) 0.0668(8) Uani d DU 1 . O
C1 0.19209(14) 0.64502(14) 0.0259(4) 0.0425(9) Uani d PDU 0.776(2) 1 C
C11 0.1639(2) 0.5876(2) -0.0561(5) 0.0375(10) Uani d PDU 0.776(2) 1 C
C12 0.2018(2) 0.5744(2) -0.1301(5) 0.0430(9) Uani d PDU 0.776(2) 1 C
C13 0.1826(2) 0.5258(2) -0.2133(4) 0.0505(11) Uani d PDU 0.776(2) 1 C
C14 0.1228(2) 0.4876(2) -0.2290(4) 0.0472(9) Uani d PDU 0.776(2) 1 C
C15 0.0833(2) 0.4988(2) -0.1586(4) 0.0456(9) Uani d PDU 0.776(2) 1 C
C16 0.10442(15) 0.5475(2) -0.0737(4) 0.0417(9) Uani d PDU 0.776(2) 1 C
F12 0.26070(10) 0.61175(12) -0.1194(3) 0.0676(8) Uani d PDU 0.776(2) 1 F
F13 0.22085(15) 0.5152(2) -0.2813(3) 0.0893(10) Uani d PDU 0.776(2) 1 F
F14 0.10260(15) 0.43984(12) -0.3114(3) 0.0769(9) Uani d PDU 0.776(2) 1 F
F15 0.02505(11) 0.46147(11) -0.1721(3) 0.0751(9) Uani d PDU 0.776(2) 1 F
F16 0.06277(9) 0.55523(12) -0.0079(3) 0.0718(9) Uani d PDU 0.776(2) 1 F
C21 0.1507(2) 0.6671(2) 0.0693(4) 0.039(2) Uani d PDU 0.776(2) 1 C
C22 0.1144(2) 0.6470(2) 0.1860(4) 0.0434(9) Uani d PDU 0.776(2) 1 C
C23 0.0794(2) 0.6691(2) 0.2278(4) 0.0527(10) Uani d PDU 0.776(2) 1 C
C24 0.0803(2) 0.7139(2) 0.1513(5) 0.0623(15) Uani d PDU 0.776(2) 1 C
C25 0.1156(2) 0.7379(3) 0.0364(5) 0.062(2) Uani d PDU 0.776(2) 1 C
C26 0.1504(2) 0.7133(2) -0.0019(4) 0.0468(9) Uani d PDU 0.776(2) 1 C
F22 0.11115(10) 0.60189(11) 0.2607(3) 0.0638(7) Uani d PDU 0.776(2) 1 F
F23 0.04458(11) 0.64842(13) 0.3400(3) 0.0746(8) Uani d PDU 0.776(2) 1 F
F24 0.0460(2) 0.7367(2) 0.1893(4) 0.0962(11) Uani d PDU 0.776(2) 1 F
F25 0.1177(2) 0.7830(2) -0.0360(4) 0.1009(12) Uani d PDU 0.776(2) 1 F
F26 0.18521(11) 0.73665(11) -0.1148(3) 0.0618(7) Uani d PDU 0.776(2) 1 F
C1B 0.1580(4) 0.6120(4) 0.0938(8) 0.035(2) Uiso d PDU 0.224(2) 2 C
C11B 0.1597(2) 0.5760(2) -0.0333(5) 0.032(5) Uiso d PGDU 0.224(2) 2 C
C12B 0.2123(2) 0.5858(2) -0.0898(5) 0.033(4) Uiso d PGDU 0.224(2) 2 C
C13B 0.2120(2) 0.5508(2) -0.1968(4) 0.044(4) Uiso d PGDU 0.224(2) 2 C
C14B 0.1593(2) 0.5060(2) -0.2474(4) 0.037(4) Uiso d PGDU 0.224(2) 2 C
C15B 0.1067(2) 0.4962(2) -0.1909(5) 0.037(3) Uiso d PGDU 0.224(2) 2 C
C16B 0.1070(2) 0.5312(2) -0.0839(5) 0.049(5) Uiso d PGDU 0.224(2) 2 C
F12B 0.2639(2) 0.6296(2) -0.0403(7) 0.059(3) Uiso d PGDU 0.224(2) 2 F
F13B 0.2634(2) 0.5604(3) -0.2521(6) 0.068(3) Uiso d PGDU 0.224(2) 2 F
F14B 0.1591(3) 0.4718(2) -0.3521(5) 0.068(3) Uiso d PGDU 0.224(2) 2 F
F15B 0.0551(2) 0.4524(2) -0.2404(6) 0.077(3) Uiso d PGDU 0.224(2) 2 F
F16B 0.0556(2) 0.5216(3) -0.0286(6) 0.060(2) Uiso d PGDU 0.224(2) 2 F
C21B 0.1438(2) 0.6620(2) 0.0697(5) 0.043(7) Uiso d PGDU 0.224(2) 2 C
C22B 0.1044(2) 0.6670(2) 0.1554(5) 0.048(3) Uiso d PGDU 0.224(2) 2 C
C23B 0.0906(3) 0.7107(3) 0.1322(6) 0.087(9) Uiso d PGDU 0.224(2) 2 C
C24B 0.1163(3) 0.7494(2) 0.0234(6) 0.075(8) Uiso d PGDU 0.224(2) 2 C
C25B 0.1557(2) 0.7444(2) -0.0622(5) 0.051(3) Uiso d PGDU 0.224(2) 2 C
C26B 0.1695(2) 0.7007(2) -0.0390(5) 0.041(3) Uiso d PGDU 0.224(2) 2 C
F22B 0.0792(3) 0.6291(3) 0.2618(6) 0.069(3) Uiso d PGDU 0.224(2) 2 F
F23B 0.0521(3) 0.7156(4) 0.2160(8) 0.100(5) Uiso d PGDU 0.224(2) 2 F
F24B 0.1029(4) 0.7922(3) 0.0008(9) 0.119(7) Uiso d PGDU 0.224(2) 2 F
F25B 0.1809(3) 0.7823(2) -0.1686(6) 0.071(3) Uiso d PGDU 0.224(2) 2 F
F26B 0.2081(2) 0.6958(3) -0.1228(6) 0.050(2) Uiso d PGDU 0.224(2) 2 F
HO1 0.2408 0.6771 0.1715 0.097 Uiso d . 1 . H
H1 0.2228 0.6750 -0.0294 0.060 Uiso d P 0.776(2) 1 H
H1B 0.1302 0.5848 0.1591 0.03(3) Uiso d P 0.224(2) 2 H

loop_
_atom_type_symbol
_atom_type_description
_atom_type_scat_dispersion_real
_atom_type_scat_dispersion_imag
_atom_type_scat_source
C C 0.0033 0.0016 'International Tables Vol C Tables 4.2.6.8 and 6.1.1.4'
H H 0.0000 0.0000 'International Tables Vol C Tables 4.2.6.8 and 6.1.1.4'
F F 0.0171 0.0103 'International Tables Vol C Tables 4.2.6.8 and 6.1.1.4'
O O 0.0106 0.0060 'International Tables Vol C Tables 4.2.6.8 and 6.1.1.4'

loop_
_geom_angle_atom_site_label_1
_geom_angle_atom_site_label_2
_geom_angle_atom_site_label_3
_geom_angle
_geom_angle_publ_flag
C1 O1 HO1 93 yes
C1B O1 HO1 118 no
O1 C1 C11 108.1(3) yes
O1 C1 C21 108.4(3) yes
C21 C1 C11 115.6(3) no
C16 C11 C12 114.7(4) no
C16 C11 C1 128.1(3) no
C12 C11 C1 117.1(4) no
F12 C12 C13 118.0(4) no
F12 C12 C11 118.4(4) no
C13 C12 C11 123.6(4) no
F13 C13 C12 121.1(4) no
F13 C13 C14 119.4(4) no
C12 C13 C14 119.5(3) no
F14 C14 C15 119.9(4) no
F14 C14 C13 120.9(4) no
C15 C14 C13 119.2(4) no
F15 C15 C16 120.9(3) no
F15 C15 C14 119.6(3) no
C16 C15 C14 119.5(4) no
F16 C16 C15 115.8(3) no
F16 C16 C11 120.7(4) no
C15 C16 C11 123.5(4) no
C26 C21 C22 115.3(3) no
C26 C21 C1 120.6(4) no
C22 C21 C1 124.0(3) no
F22 C22 C23 116.8(4) no
F22 C22 C21 119.7(3) no
C23 C22 C21 123.5(4) no
F23 C23 C22 122.0(4) no
F23 C23 C24 119.9(4) no
C22 C23 C24 118.2(4) no
F24 C24 C23 119.8(5) no
F24 C24 C25 117.2(4) no
C23 C24 C25 123.0(5) no
F25 C25 C24 122.7(5) no
F25 C25 C26 121.0(5) no
C24 C25 C26 116.3(5) no
F26 C26 C21 119.6(4) no
F26 C26 C25 116.6(4) no
C21 C26 C25 123.7(4) no
O1 C1B C21B 110.5(5) no
O1 C1B C11B 101.9(5) no
C21B C1B C11B 118.9(6) no
C12B C11B C16B 120.0 no
C12B C11B C1B 121.7(4) no
C16B C11B C1B 118.2(4) no
F12B C12B C11B 120.0 no
F12B C12B C13B 120.0 no
C11B C12B C13B 120.0 no
F13B C13B C14B 120.0 no
F13B C13B C12B 120.0 no
C14B C13B C12B 120.0 no
F14B C14B C13B 120.0 no
F14B C14B C15B 120.0 no
C13B C14B C15B 120.0 no
F15B C15B C16B 120.0 no
F15B C15B C14B 120.0 no
C16B C15B C14B 120.0 no
F16B C16B C15B 120.0 no
F16B C16B C11B 120.0 no
C15B C16B C11B 120.0 no
C22B C21B C26B 120.0 no
C22B C21B C1B 119.9(4) no
C26B C21B C1B 120.1(4) no
F22B C22B C21B 120.0 no
F22B C22B C23B 120.0 no
C21B C22B C23B 120.0 no
F23B C23B C24B 120.0 no
F23B C23B C22B 120.0 no
C24B C23B C22B 120.0 no
F24B C24B C23B 120.0 no
F24B C24B C25B 120.0 no
C23B C24B C25B 120.0 no
F25B C25B C26B 120.0 no
F25B C25B C24B 120.0 no
C26B C25B C24B 120.0 no
F26B C26B C25B 120.0 no
F26B C26B C21B 120.0 no
C25B C26B C21B 120.0 no

loop_
_geom_bond_atom_site_label_1
_geom_bond_atom_site_label_2
_geom_bond_distance
_geom_bond_publ_flag
O1 C1 1.468(4) yes
O1 C1B 1.490(9) no
O1 HO1 0.934(2) no
C1 C11 1.513(5) yes
C1 C21 1.509(4) yes
C11 C16 1.377(5) no
C11 C12 1.389(5) no
C12 F12 1.347(5) no
C12 C13 1.362(7) no
C13 F13 1.327(4) no
C13 C14 1.373(6) no
C14 F14 1.337(4) no
C14 C15 1.376(5) no
C15 F15 1.336(4) no
C15 C16 1.370(5) no
C16 F16 1.352(5) no
C21 C26 1.384(5) no
C21 C22 1.388(6) no
C22 F22 1.341(4) no
C22 C23 1.360(5) no
C23 F23 1.334(5) no
C23 C24 1.365(7) no
C24 F24 1.347(6) no
C24 C25 1.3692(10) no
C25 F25 1.341(6) no
C25 C26 1.395(6) no
C26 F26 1.346(5) no
C1B C11B 1.552(7) no
C1B C21B 1.536(7) no
C11B C12B 1.37 no
C11B C16B 1.37 no
C12B F12B 1.34 no
C12B C13B 1.37 no
C13B F13B 1.34 no
C13B C14B 1.37 no
C14B F14B 1.34 no
C14B C15B 1.37 no
C15B F15B 1.34 no
C15B C16B 1.37 no
C16B F16B 1.34 no
C21B C22B 1.37 no
C21B C26B 1.37 no
C22B F22B 1.34 no
C22B C23B 1.37 no
C23B F23B 1.34 no
C23B C24B 1.37 no
C24B F24B 1.34 no
C24B C25B 1.37 no
C25B F25B 1.34 no
C25B C26B 1.37 no
C26B F26B 1.34 no

loop_
_geom_contact_atom_site_label_1
_geom_contact_atom_site_label_2
_geom_contact_distance
_geom_contact_site_symmetry_2
_geom_contact_publ_flag
O1 O1 2.683(4) 18_555 yes
O1 O1 2.683(4) 12_455 yes
HO1 O1 1.79 12_455 yes

loop_
_geom_torsion_atom_site_label_1
_geom_torsion_atom_site_label_2
_geom_torsion_atom_site_label_3
_geom_torsion_atom_site_label_4
_geom_torsion
_geom_torsion_publ_flag
C1B O1 C1 C21 61.1(5) no
C1B O1 C1 C11 -64.9(4) no
O1 C1 C11 C16 108.3(5) no
C21 C1 C11 C16 -13.4(7) no
O1 C1 C11 C12 -75.7(5) no
C21 C1 C11 C12 162.6(4) no
C16 C11 C12 F12 179.5(4) no
C1 C11 C12 F12 3.0(6) no
C16 C11 C12 C13 -0.5(7) no
C1 C11 C12 C13 -177.0(4) no
F12 C12 C13 F13 0.4(6) no
C11 C12 C13 F13 -179.7(4) no
F12 C12 C13 C14 -178.6(3) no
C11 C12 C13 C14 1.4(6) no
F13 C13 C14 F14 0.2(6) no
C12 C13 C14 F14 179.2(4) no
F13 C13 C14 C15 -179.9(4) no
C12 C13 C14 C15 -0.9(6) no
F14 C14 C15 F15 0.6(6) no
C13 C14 C15 F15 -179.3(4) no
F14 C14 C15 C16 179.5(4) no
C13 C14 C15 C16 -0.5(6) no
F15 C15 C16 F16 -0.9(6) no
C14 C15 C16 F16 -179.8(4) no
F15 C15 C16 C11 -179.7(4) no
C14 C15 C16 C11 1.4(7) no
C12 C11 C16 F16 -179.7(4) no
C1 C11 C16 F16 -3.7(8) no
C12 C11 C16 C15 -1.0(7) no
C1 C11 C16 C15 175.1(4) no
O1 C1 C21 C26 135.9(4) no
C11 C1 C21 C26 -102.6(5) no
O1 C1 C21 C22 -39.0(5) no
C11 C1 C21 C22 82.6(5) no
C26 C21 C22 F22 179.2(3) no
C1 C21 C22 F22 -5.8(6) no
C26 C21 C22 C23 1.8(6) no
C1 C21 C22 C23 176.9(4) no
F22 C22 C23 F23 2.0(5) no
C21 C22 C23 F23 179.4(4) no
F22 C22 C23 C24 -178.0(3) no
C21 C22 C23 C24 -0.6(6) no
F23 C23 C24 F24 -0.3(6) no
C22 C23 C24 F24 179.7(4) no
F23 C23 C24 C25 178.9(4) no
C22 C23 C24 C25 -1.1(6) no
F24 C24 C25 F25 1.1(6) no
C23 C24 C25 F25 -178.0(4) no
F24 C24 C25 C26 -179.4(4) no
C23 C24 C25 C26 1.4(6) no
C22 C21 C26 F26 178.6(3) no
C1 C21 C26 F26 3.3(6) no
C22 C21 C26 C25 -1.4(6) no
C1 C21 C26 C25 -176.7(4) no
F25 C25 C26 F26 -0.6(6) no
C24 C25 C26 F26 179.9(4) no
F25 C25 C26 C21 179.4(4) no
C24 C25 C26 C21 -0.1(6) no
C1 O1 C1B C21B -58.9(5) no
C1 O1 C1B C11B 68.5(5) no
O1 C1B C11B C12B -18.6(6) no
C21B C1B C11B C12B 103.1(6) no
O1 C1B C11B C16B 157.7(4) no
C21B C1B C11B C16B -80.6(7) no
C16B C11B C12B F12B 180.0 no
C1B C11B C12B F12B -3.8(5) no
C16B C11B C12B C13B 0.0 no
C1B C11B C12B C13B 176.2(5) no
F12B C12B C13B F13B 0.0 no
C11B C12B C13B F13B 180.0 no
F12B C12B C13B C14B 180.0 no
C11B C12B C13B C14B 0.0 no
F13B C13B C14B F14B 0.0 no
C12B C13B C14B F14B 180.0 no
F13B C13B C14B C15B 180.0 no
C12B C13B C14B C15B 0.0 no
F14B C14B C15B F15B 0.0 no
C13B C14B C15B F15B 180.0 no
F14B C14B C15B C16B 180.0 no
C13B C14B C15B C16B 0.0 no
F15B C15B C16B F16B 0.0 no
C14B C15B C16B F16B 180.0 no
F15B C15B C16B C11B 180.0 no
C14B C15B C16B C11B 0.0 no
C12B C11B C16B F16B 180.0 no
C1B C11B C16B F16B 3.6(4) no
C12B C11B C16B C15B 0.0 no
C1B C11B C16B C15B -176.4(4) no
O1 C1B C21B C22B -107.8(5) no
C11B C1B C21B C22B 134.9(5) no
O1 C1B C21B C26B 73.6(6) no
C11B C1B C21B C26B -43.6(8) no
C26B C21B C22B F22B 180.0 no
C1B C21B C22B F22B 1.4(5) no
C26B C21B C22B C23B 0.0 no
C1B C21B C22B C23B -178.6(5) no
F22B C22B C23B F23B 0.0 no
C21B C22B C23B F23B 180.0 no
F22B C22B C23B C24B 180.0 no
C21B C22B C23B C24B 0.0 no
F23B C23B C24B F24B 0.0 no
C22B C23B C24B F24B 180.0 no
F23B C23B C24B C25B 180.0 no
C22B C23B C24B C25B 0.0 no
F24B C24B C25B F25B 0.0 no
C23B C24B C25B F25B 180.0 no
F24B C24B C25B C26B 180.0 no
C23B C24B C25B C26B 0.0 no
F25B C25B C26B F26B 0.0 no
C24B C25B C26B F26B 180.0 no
F25B C25B C26B C21B 180.0 no
C24B C25B C26B C21B 0.0 no
C22B C21B C26B F26B 180.0 no
C1B C21B C26B F26B -1.4(5) no
C22B C21B C26B C25B 0.0 no
C1B C21B C26B C25B 178.6(5) no
C11 C1 O1 HO1 166 no
